data_2008441
loop_
_publ_author_name
'Thu\'ery, Pierre'
'Nierlich, Martine'
'Wang, Zhen-He'
'Hirose, Takuji'

_publ_section_title
;
 Imide and tribenzyl ester derivatives of Kemp's triacid
;
_journal_issue 5
_journal_name_full 'Acta Crystallographica Section C'
_journal_page_first 808
_journal_page_last 811
_journal_paper_doi 10.1107/S0108270198018241
_journal_volume 55
_journal_year 1999
_chemical_formula_sum 'C22 H29 N O4'
_chemical_formula_weight 371.46
_space_group_IT_number 14
_symmetry_cell_setting monoclinic
_symmetry_space_group_name_Hall '-P 2yn'
_symmetry_space_group_name_H-M 'P 1 21/n 1'
_audit_creation_method SHELXL
_cell_angle_alpha 90.00
_cell_angle_beta 98.438(2)
_cell_angle_gamma 90.00
_cell_formula_units_Z 4
_cell_length_a 13.2852(4)
_cell_length_b 11.4419(3)
_cell_length_c 13.5434(4)
_cell_measurement_reflns_used 14594
_cell_measurement_temperature 123(2)
_cell_measurement_theta_max 26
_cell_measurement_theta_min 3
_cell_volume 2036.42(10)
_computing_cell_refinement 'HKL (Otwinowski & Minor, 1997)'
_computing_data_collection 'Kappa-CCD Software (Nonius, 1997)'
_computing_data_reduction HKL
_computing_molecular_graphics 'SHELXTL (Bruker, 1997)'
_computing_publication_material SHELXTL
_computing_structure_refinement 'SHELXL93 (Sheldrick, 1993)'
_computing_structure_solution 'SHELXS86 (Sheldrick, 1990)'
_diffrn_ambient_temperature 123(2)
_diffrn_detector_area_resol_mean 18
_diffrn_measurement_device 'Nonius Kappa-CCD'
_diffrn_measurement_method '\f rotation scans with 2\% steps'
_diffrn_radiation_monochromator graphite
_diffrn_radiation_source 'fine-focus sealed tube'
_diffrn_radiation_type MoK\a
_diffrn_radiation_wavelength 0.71073
_diffrn_reflns_av_R_equivalents 0.036
_diffrn_reflns_av_sigmaI/netI 0.033
_diffrn_reflns_limit_h_max 16
_diffrn_reflns_limit_h_min 0
_diffrn_reflns_limit_k_max 14
_diffrn_reflns_limit_k_min 0
_diffrn_reflns_limit_l_max 16
_diffrn_reflns_limit_l_min -16
_diffrn_reflns_number 14594
_diffrn_reflns_theta_max 26.36
_diffrn_reflns_theta_min 3.04
_diffrn_standards_decay_% none
_exptl_absorpt_coefficient_mu 0.083
_exptl_absorpt_correction_type none
_exptl_crystal_colour colourless
_exptl_crystal_density_diffrn 1.212
_exptl_crystal_density_method 'not measured'
_exptl_crystal_description Platelet
_exptl_crystal_F_000 800
_exptl_crystal_size_max 0.30
_exptl_crystal_size_mid 0.30
_exptl_crystal_size_min 0.25
_refine_diff_density_max 0.39
_refine_diff_density_min -0.20
_refine_ls_extinction_method none
_refine_ls_goodness_of_fit_all 1.066
_refine_ls_goodness_of_fit_obs 1.073
_refine_ls_hydrogen_treatment constr
_refine_ls_matrix_type full
_refine_ls_number_parameters 248
_refine_ls_number_reflns 4033
_refine_ls_number_restraints 0
_refine_ls_restrained_S_all 1.110
_refine_ls_restrained_S_obs 1.073
_refine_ls_R_factor_all 0.068
_refine_ls_R_factor_obs .047
_refine_ls_shift/esd_max <0.001
_refine_ls_shift/esd_mean 0.000
_refine_ls_structure_factor_coef Fsqd
_refine_ls_weighting_details 'w = 1/[\s^2^(Fo^2^)+(0.0468P)^2^+1.0733P] where P = (Fo^2^+2Fc^2^)/3'
_refine_ls_weighting_scheme calc
_refine_ls_wR_factor_all 0.123
_refine_ls_wR_factor_obs .105
_reflns_number_observed 3191
_reflns_number_total 4059
_reflns_observed_criterion I>2\s(I)
_cod_data_source_file bk1450.cif
_cod_data_source_block 1
_cod_depositor_comments
;
The following automatic conversions were performed:
'_symmetry_cell_setting' value 'Monoclinic' changed to 'monoclinic'
according to '/home/saulius/struct/CIF-dictionaries/cif_core.dic'
dictionary named 'cif_core.dic' version 2.4.1 from 2010-06-29.

Automatic conversion script
Id: cif_fix_enum 1527 2010-12-29 10:47:43Z saulius 

The following automatic conversions were performed:

'_symmetry_cell_setting' value 'Monoclinic' changed to 'monoclinic'
according to /home/saulius/struct/CIF-dictionaries/cif_core.dic
dictionary named 'cif_core.dic' version 2.4.1 from 2010-06-29.

Automatic conversion script
Id: cif_fix_values 1715 2011-07-08 13:25:40Z adriana 

The following automatic conversions were performed:

'_refine_ls_weighting_scheme' value 'calc w =
1/[\s^2^(Fo^2^)+(0.0468P)^2^+1.0733P] where P = (Fo^2^+2Fc^2^)/3' was
changed to 'calc'. New tag '_refine_ls_weighting_details' was
created. The value of the new tag was set to 'w =
1/[\s^2^(Fo^2^)+(0.0468P)^2^+1.0733P] where P = (Fo^2^+2Fc^2^)/3'.

Automatic conversion script
Id: cif_fix_values 3143 2015-03-26 13:38:13Z robertas 
;
_cod_original_cell_volume 2036(2)
_cod_original_sg_symbol_H-M 'P 21/n'
_cod_database_code 2008441
_cod_database_fobs_code 2008441

loop_
_symmetry_equiv_pos_as_xyz
'x, y, z'
'-x+1/2, y+1/2, -z+1/2'
'-x, -y, -z'
'x-1/2, -y-1/2, z-1/2'

loop_
_atom_site_aniso_label
_atom_site_aniso_U_11
_atom_site_aniso_U_22
_atom_site_aniso_U_33
_atom_site_aniso_U_12
_atom_site_aniso_U_13
_atom_site_aniso_U_23
N1 .0269(7) .0256(7) .0227(7) -.0050(6) .0037(6) -.0016(6)
O1 .0376(7) .0324(7) .0248(6) -.0052(5) .0037(5) .0028(5)
O2 .0385(7) .0319(7) .0285(6) -.0102(6) .0045(5) .0022(5)
O3 .0445(7) .0249(6) .0345(7) .0006(6) .0050(6) -.0007(5)
O4 .0425(7) .0315(7) .0278(7) .0038(6) .0058(5) -.0029(5)
C1 .0297(9) .0277(9) .0236(8) -.0034(7) .0050(7) -.0021(7)
C2 .0264(8) .0272(9) .0289(9) -.0022(7) .0061(7) -.0041(7)
C3 .0237(8) .0237(8) .0285(9) -.0012(7) .0049(7) -.0010(7)
C4 .0246(8) .0235(8) .0293(9) -.0034(7) .0047(7) -.0023(7)
C5 .0273(8) .0247(8) .0270(8) .0000(7) .0017(7) -.0038(7)
C6 .0332(9) .0259(8) .0235(8) -.0005(7) .0006(7) -.0020(7)
C7 .0400(10) .0393(10) .0282(9) -.0065(8) .0087(8) -.0049(8)
C8 .0316(9) .0247(8) .0349(9) -.0018(7) .0057(7) .0014(7)
C9 .0243(8) .0270(8) .0269(9) .0012(7) .0007(7) -.0001(7)
C10 .0292(9) .0340(9) .0344(10) .0026(8) -.0005(7) -.0083(8)
C11 .0225(8) .0260(8) .0259(9) -.0006(7) .0053(7) -.0001(7)
C12 .0257(8) .0287(9) .0261(8) -.0022(7) .0057(7) -.0002(7)
C13 .0276(8) .0242(8) .0236(8) -.0040(7) .0023(7) .0002(7)
C14 .0288(9) .0261(8) .0229(8) -.0003(7) .0075(7) -.0003(7)
C15 .0247(8) .0274(9) .0263(8) -.0028(7) .0041(7) .0028(7)
C16 .0282(8) .0248(8) .0236(8) -.0010(7) .0007(7) .0014(7)
C17 .0286(9) .0312(9) .0281(9) .0030(7) .0039(7) -.0053(7)
C18 .0233(8) .0331(9) .0299(9) -.0011(7) .0020(7) -.0016(8)
C19 .0323(9) .0304(9) .0268(9) -.0024(8) .0025(7) -.0025(7)
C20 .0391(10) .0298(9) .0317(10) -.0027(8) .0036(8) -.0049(8)
C21 .0483(12) .0384(11) .0334(10) -.0072(9) .0038(9) -.0017(8)
C22 .078(2) .0390(12) .0509(14) -.0096(11) -.0015(12) .0074(10)

loop_
_atom_site_label
_atom_site_fract_x
_atom_site_fract_y
_atom_site_fract_z
_atom_site_U_iso_or_equiv
_atom_site_thermal_displace_type
_atom_site_calc_flag
_atom_site_refinement_flags
_atom_site_occupancy
_atom_site_disorder_group
_atom_site_type_symbol
N1 .74591(10) .19237(12) .02414(10) .0251(3) Uani d . 1 . N
O1 .76918(10) .31137(11) -.10464(9) .0317(3) Uani d . 1 . O
O2 .71245(10) .07725(11) .15215(9) .0330(3) Uani d . 1 . O
O3 .95628(10) .03681(10) .11449(9) .0347(3) Uani d . 1 . O
O4 .99819(10) .14577(11) -.01007(9) .0339(3) Uani d . 1 . O
C1 .79795(13) .25833(15) .20094(12) .0269(4) Uani d . 1 . C
C2 .78592(13) .37967(15) .15453(13) .0273(4) Uani d . 1 . C
H2A .81817 .43692 .20173 .033 Uiso calc R 1 . H
H2B .71420 .39892 .13949 .033 Uiso calc R 1 . H
C3 .83397(12) .38469(14) .05908(13) .0252(4) Uani d . 1 . C
C4 .94890(12) .35628(14) .08335(13) .0257(4) Uani d . 1 . C
H4A .97631 .35103 .02094 .031 Uiso calc R 1 . H
H4B .98243 .42132 .12061 .031 Uiso calc R 1 . H
C5 .97702(13) .24336(14) .14311(12) .0266(4) Uani d . 1 . C
C6 .91269(13) .23002(15) .22756(12) .0279(4) Uani d . 1 . C
H6A .94109 .28049 .28216 .033 Uiso calc R 1 . H
H6B .91927 .15016 .25168 .033 Uiso calc R 1 . H
C7 .74904(15) .2533(2) .29643(13) .0355(4) Uani d . 1 . C
H7A .7802 .3105 .3430 .053 Uiso calc R 1 . H
H7B .7587 .1768 .3255 .053 Uiso calc R 1 . H
H7C .6776 .2693 .2807 .053 Uiso calc R 1 . H
C8 .82191(14) .50660(15) .01189(14) .0303(4) Uani d . 1 . C
H8A .8588 .5625 .0561 .045 Uiso calc R 1 . H
H8B .7512 .5274 .0004 .045 Uiso calc R 1 . H
H8C .8483 .5062 -.0504 .045 Uiso calc R 1 . H
C9 .97479(12) .13683(15) .07541(12) .0264(4) Uani d . 1 . C
C10 1.09075(13) .2496(2) .18967(14) .0331(4) Uani d . 1 . C
H10A 1.1016 .3169 .2323 .050 Uiso calc R 1 . H
H10B 1.13218 .2556 .13746 .050 Uiso calc R 1 . H
H10C 1.1088 .1803 .2281 .050 Uiso calc R 1 . H
C11 .78143(12) .29638(14) -.01507(12) .0246(4) Uani d . 1 . C
C12 .74848(13) .16820(15) .12671(12) .0266(4) Uani d . 1 . C
C13 .69471(13) .10892(14) -.04726(12) .0253(4) Uani d . 1 . C
C14 .59043(13) .09616(14) -.05485(12) .0256(4) Uani d . 1 . C
H14 .55383 .14060 -.01491 .031 Uiso calc R 1 . H
C15 .54045(13) .01632(14) -.12270(12) .0261(4) Uani d . 1 . C
H15 .47050 .00644 -.12653 .031 Uiso calc R 1 . H
C16 .59349(13) -.04880(15) -.18476(12) .0258(4) Uani d . 1 . C
C17 .69855(13) -.0324(2) -.17714(13) .0293(4) Uani d . 1 . C
H17 .73511 -.0742 -.21890 .035 Uiso calc R 1 . H
C18 .74925(13) .0450(2) -.10842(13) .0290(4) Uani d . 1 . C
H18 .81939 .0541 -.10337 .035 Uiso calc R 1 . H
C19 .53923(14) -.13426(15) -.25942(13) .0300(4) Uani d . 1 . C
H19A .55524 -.11504 -.32512 .036 Uiso calc R 1 . H
H19B .46644 -.12462 -.26129 .036 Uiso calc R 1 . H
C20 .56632(15) -.2621(2) -.23738(13) .0337(4) Uani d . 1 . C
H20A .52933 -.3100 -.28965 .040 Uiso calc R 1 . H
H20B .63837 -.2727 -.23974 .040 Uiso calc R 1 . H
C21 .5431(2) -.3056(2) -.13735(14) .0402(5) Uani d . 1 . C
H21A .4748 -.2821 -.12884 .048 Uiso calc R 1 . H
H21B .5902 -.2701 -.08425 .048 Uiso calc R 1 . H
C22 .5520(2) -.4383(2) -.1298(2) .0570(6) Uani d . 1 . C
H22A .4987 -.4736 -.1757 .086 Uiso calc R 1 . H
H22B .5460 -.4625 -.0630 .086 Uiso calc R 1 . H
H22C .6168 -.4624 -.1459 .086 Uiso calc R 1 . H
H1 .9594 -.0263 .0695 .042 Uiso calc R 1 . H

loop_
_atom_type_symbol
_atom_type_description
_atom_type_scat_dispersion_real
_atom_type_scat_dispersion_imag
_atom_type_scat_source
C C 0.0033 0.0016 'International Tables Vol C Tables 4.2.6.8 and 6.1.1.4'
H H 0.0000 0.0000 'International Tables Vol C Tables 4.2.6.8 and 6.1.1.4'
N N 0.0061 0.0033 'International Tables Vol C Tables 4.2.6.8 and 6.1.1.4'
O O 0.0106 0.0060 'International Tables Vol C Tables 4.2.6.8 and 6.1.1.4'

loop_
_geom_angle_atom_site_label_1
_geom_angle_atom_site_label_2
_geom_angle_atom_site_label_3
_geom_angle
_geom_angle_publ_flag
C12 N1 C11 125.02(14) no
C12 N1 C13 117.83(13) no
C11 N1 C13 116.91(13) no
C12 C1 C2 109.66(14) no
C12 C1 C7 109.69(14) no
C2 C1 C7 110.57(14) no
C12 C1 C6 109.10(14) no
C2 C1 C6 109.09(14) no
C7 C1 C6 108.71(14) no
C1 C2 C3 110.65(13) no
C11 C3 C2 109.05(13) no
C11 C3 C8 108.64(14) no
C2 C3 C8 110.90(14) no
C11 C3 C4 110.09(13) no
C2 C3 C4 109.55(14) no
C8 C3 C4 108.60(13) no
C5 C4 C3 116.29(13) no
C9 C5 C6 113.95(14) no
C9 C5 C4 111.90(14) no
C6 C5 C4 110.89(14) no
C9 C5 C10 102.32(13) no
C6 C5 C10 108.53(14) no
C4 C5 C10 108.74(14) no
C5 C6 C1 116.31(13) no
O4 C9 O3 122.6(2) no
O4 C9 C5 120.54(15) no
O3 C9 C5 116.60(14) no
O1 C11 N1 119.49(15) no
O1 C11 C3 123.25(15) no
N1 C11 C3 117.26(14) no
O2 C12 N1 119.51(15) no
O2 C12 C1 122.88(15) no
N1 C12 C1 117.61(14) no
C14 C13 C18 120.4(2) no
C14 C13 N1 119.00(15) no
C18 C13 N1 120.58(15) no
C13 C14 C15 119.6(2) no
C16 C15 C14 121.0(2) no
C15 C16 C17 118.23(15) no
C15 C16 C19 121.13(15) no
C17 C16 C19 120.6(2) no
C18 C17 C16 121.1(2) no
C17 C18 C13 119.6(2) no
C16 C19 C20 114.45(14) no
C21 C20 C19 114.6(2) no
C20 C21 C22 111.3(2) no

loop_
_geom_bond_atom_site_label_1
_geom_bond_atom_site_label_2
_geom_bond_site_symmetry_2
_geom_bond_distance
_geom_bond_publ_flag
N1 C12 . 1.412(2) no
N1 C11 . 1.412(2) no
N1 C13 . 1.455(2) no
O1 C11 . 1.212(2) no
O2 C12 . 1.216(2) no
O3 C9 . 1.299(2) no
O4 C9 . 1.246(2) no
C1 C12 . 1.521(2) no
C1 C2 . 1.523(2) no
C1 C7 . 1.531(2) no
C1 C6 . 1.548(2) no
C2 C3 . 1.524(2) no
C3 C11 . 1.520(2) no
C3 C8 . 1.533(2) no
C3 C4 . 1.549(2) no
C4 C5 . 1.541(2) no
C5 C9 . 1.523(2) no
C5 C6 . 1.533(2) no
C5 C10 . 1.551(2) no
C13 C14 . 1.382(2) no
C13 C18 . 1.386(2) no
C14 C15 . 1.393(2) no
C15 C16 . 1.390(2) no
C16 C17 . 1.397(2) no
C16 C19 . 1.511(2) no
C17 C18 . 1.386(2) no
C19 C20 . 1.525(2) no
C20 C21 . 1.516(3) no
C21 C22 . 1.526(3) no
